data_4030948
loop_
_publ_author_name
'Jeannin, Olivier'
'Barri\`ere, Fr\'ed\'eric'
'Fourmigu\'e, Marc'

_publ_section_title
;
 Trifluoromethyl-substituted tetrathiafulvalenes.
;
_journal_name_full 'Beilstein journal of organic chemistry'
_journal_page_first 647
_journal_page_last 658
_journal_paper_doi 10.3762/bjoc.11.73
_journal_volume 11
_journal_year 2015
_chemical_formula_moiety 'C9 H5 F3 S6, 0.5(C12 H4 N4)'
_chemical_formula_sum 'C15 H7 F3 N2 S6'
_chemical_formula_weight 464.59
_chemical_name_common '(EDT TTF CF3)2 TCNQ'
_chemical_name_systematic
;
 ?
;
_space_group_IT_number 14
_symmetry_cell_setting monoclinic
_symmetry_space_group_name_Hall '-P 2ybc'
_symmetry_space_group_name_H-M 'P 1 21/c 1'
_atom_sites_solution_hydrogens geom
_atom_sites_solution_primary direct
_atom_sites_solution_secondary difmap
_audit_creation_method SHELXL-97
_cell_angle_alpha 90.00
_cell_angle_beta 106.997(13)
_cell_angle_gamma 90.00
_cell_formula_units_Z 4
_cell_length_a 13.2146(15)
_cell_length_b 11.1448(8)
_cell_length_c 13.1662(15)
_cell_measurement_reflns_used 8000
_cell_measurement_temperature 293(2)
_cell_measurement_theta_max 25.7
_cell_measurement_theta_min 2.4
_cell_volume 1854.3(4)
_computing_cell_refinement 'CELL, Stoe-IPDS'
_computing_data_collection 'EXPOSE, Stoe-IPDS'
_computing_data_reduction 'INTEGRATE, Stoe-IPDS'
_computing_structure_refinement 'SHELXL-97 (Sheldrick, 1997)'
_computing_structure_solution 'SHELXs-97 (Sheldrick, 1997)'
_diffrn_ambient_temperature 293(2)
_diffrn_detector_area_resol_mean 6.66
_diffrn_measured_fraction_theta_full 0.982
_diffrn_measured_fraction_theta_max 0.982
_diffrn_measurement_device_type 'STOE IPDS'
_diffrn_measurement_method 'oscillation, phi incr. 1.7 deg'
_diffrn_radiation_monochromator graphite
_diffrn_radiation_source 'fine-focus sealed tube'
_diffrn_radiation_type MoK\a
_diffrn_radiation_wavelength 0.71073
_diffrn_reflns_av_R_equivalents 0.0650
_diffrn_reflns_av_sigmaI/netI 0.0603
_diffrn_reflns_limit_h_max 16
_diffrn_reflns_limit_h_min -16
_diffrn_reflns_limit_k_max 13
_diffrn_reflns_limit_k_min -13
_diffrn_reflns_limit_l_max 15
_diffrn_reflns_limit_l_min -16
_diffrn_reflns_number 13683
_diffrn_reflns_theta_full 25.83
_diffrn_reflns_theta_max 25.83
_diffrn_reflns_theta_min 2.44
_exptl_absorpt_coefficient_mu 0.768
_exptl_absorpt_correction_T_max 0.9119
_exptl_absorpt_correction_T_min 0.8216
_exptl_absorpt_correction_type multi-scan
_exptl_absorpt_process_details
;
[c.f. r.h. blessing, acta cryst. (1995), a51, 33-38]
;
_exptl_crystal_colour black
_exptl_crystal_density_diffrn 1.664
_exptl_crystal_density_method 'not measured'
_exptl_crystal_description platelet
_exptl_crystal_F_000 936
_exptl_crystal_size_max 0.5
_exptl_crystal_size_mid 0.12
_exptl_crystal_size_min 0.04
_refine_diff_density_max 0.316
_refine_diff_density_min -0.202
_refine_diff_density_rms 0.051
_refine_ls_extinction_coef 0.0000(7)
_refine_ls_extinction_expression Fc^*^=kFc[1+0.001xFc^2^\l^3^/sin(2\q)]^-1/4^
_refine_ls_extinction_method SHELXL
_refine_ls_goodness_of_fit_ref 0.868
_refine_ls_hydrogen_treatment constrain
_refine_ls_matrix_type full
_refine_ls_number_parameters 236
_refine_ls_number_reflns 3518
_refine_ls_number_restraints 0
_refine_ls_restrained_S_all 0.868
_refine_ls_R_factor_all 0.0692
_refine_ls_R_factor_gt 0.0339
_refine_ls_shift/su_max 4.925
_refine_ls_shift/su_mean 0.021
_refine_ls_structure_factor_coef Fsqd
_refine_ls_weighting_details 'calc w=1/[\s^2^(Fo^2^)+(0.0414P)^2^+0.0000P] where P=(Fo^2^+2Fc^2^)/3'
_refine_ls_weighting_scheme calc
_refine_ls_wR_factor_gt 0.0730
_refine_ls_wR_factor_ref 0.0814
_reflns_number_gt 2190
_reflns_number_total 3518
_reflns_threshold_expression >2sigma(I)
_cod_data_source_file 1860-5397-11-73-S2.cif
_cod_data_source_block (1c)2-TCNQ
_cod_depositor_comments 'Adding full bibliography for 4030944--4030949.cif.'
_cod_original_cell_volume 1854.3(3)
_cod_original_sg_symbol_H-M P21/c
_cod_database_code 4030948

loop_
_symmetry_equiv_pos_as_xyz
'x, y, z'
'-x, y+1/2, -z+1/2'
'-x, -y, -z'
'x, -y-1/2, z-1/2'

loop_
_atom_site_label
_atom_site_type_symbol
_atom_site_fract_x
_atom_site_fract_y
_atom_site_fract_z
_atom_site_U_iso_or_equiv
_atom_site_adp_type
_atom_site_occupancy
_atom_site_symmetry_multiplicity
_atom_site_calc_flag
_atom_site_refinement_flags
S1 S 0.94722(5) 0.22237(7) 0.16058(5) 0.0466(2) Uani 1 1 d .
S2 S 0.88591(5) 0.17779(7) -0.07090(5) 0.0466(2) Uani 1 1 d .
S3 S 1.18766(5) 0.15446(7) 0.17929(5) 0.0509(2) Uani 1 1 d .
S4 S 0.66283(5) 0.25729(8) -0.10515(5) 0.0529(2) Uani 1 1 d .
S5 S 1.13058(6) 0.11560(8) -0.05361(6) 0.0532(2) Uani 1 1 d .
S6 S 0.74352(6) 0.32432(9) 0.16200(6) 0.0693(3) Uani 1 1 d .
C6 C 0.79027(19) 0.2388(2) -0.0175(2) 0.0395(6) Uani 1 1 d .
F1 F 1.43171(15) 0.2121(2) 0.23372(18) 0.0932(7) Uani 1 1 d .
C4 C 1.3971(2) 0.1052(3) 0.1948(3) 0.0595(8) Uani 1 1 d .
C'1 C 1.1083(2) 0.4768(2) 0.0502(2) 0.0489(7) Uani 1 1 d .
C3 C 1.2608(2) 0.0955(3) 0.0198(2) 0.0520(7) Uani 1 1 d .
H3 H 1.3115 0.0735 -0.0130 0.062 Uiso 1 1 calc R
C5 C 0.98804(19) 0.1839(2) 0.04926(19) 0.0407(6) Uani 1 1 d .
C1 C 1.0885(2) 0.1571(2) 0.0568(2) 0.0415(6) Uani 1 1 d .
F2 F 1.46402(14) 0.0682(2) 0.14364(18) 0.0977(8) Uani 1 1 d .
F3 F 1.40765(15) 0.0329(2) 0.27556(18) 0.0996(8) Uani 1 1 d .
C9 C 0.8180(2) 0.2611(2) 0.0864(2) 0.0428(6) Uani 1 1 d .
C'5 C 1.0396(2) 0.5177(3) 0.1091(2) 0.0531(7) Uani 1 1 d .
H'5 H 1.0672 0.5295 0.1819 0.064 Uiso 1 1 calc R
C2 C 1.2869(2) 0.1118(3) 0.1233(2) 0.0461(7) Uani 1 1 d .
C'2 C 1.2135(3) 0.4543(3) 0.0989(2) 0.0532(7) Uani 1 1 d .
C'6 C 1.0633(3) 0.4607(3) -0.0625(2) 0.0531(7) Uani 1 1 d .
H'6 H 1.1059 0.4350 -0.1033 0.064 Uiso 1 1 calc R
N2 N 1.2962(3) 0.4843(3) 0.3000(2) 0.0908(10) Uani 1 1 d .
C7 C 0.5885(2) 0.2292(4) -0.0117(3) 0.0685(9) Uani 1 1 d .
H7A H 0.5136 0.2324 -0.0495 0.082 Uiso 1 1 calc R
H7B H 0.6042 0.1486 0.0162 0.082 Uiso 1 1 calc R
C'3 C 1.2840(3) 0.4121(3) 0.0425(3) 0.0612(8) Uani 1 1 d .
N1 N 1.3407(3) 0.3774(3) -0.0013(3) 0.0829(9) Uani 1 1 d .
C'4 C 1.2597(3) 0.4712(3) 0.2107(3) 0.0641(9) Uani 1 1 d .
C8 C 0.6102(2) 0.3133(4) 0.0774(3) 0.0686(10) Uani 1 1 d .
H8A H 0.5655 0.2915 0.1213 0.082 Uiso 1 1 calc R
H8B H 0.5884 0.3925 0.0488 0.082 Uiso 1 1 calc R

loop_
_atom_site_aniso_label
_atom_site_aniso_U_11
_atom_site_aniso_U_22
_atom_site_aniso_U_33
_atom_site_aniso_U_23
_atom_site_aniso_U_13
_atom_site_aniso_U_12
S1 0.0383(4) 0.0639(5) 0.0336(3) 0.0023(3) 0.0043(3) 0.0019(3)
S2 0.0326(3) 0.0690(5) 0.0351(3) -0.0029(3) 0.0051(3) -0.0012(3)
S3 0.0344(4) 0.0727(5) 0.0407(4) -0.0025(3) 0.0030(3) 0.0032(4)
S4 0.0334(3) 0.0834(6) 0.0382(4) 0.0079(4) 0.0046(3) 0.0057(4)
S5 0.0428(4) 0.0726(6) 0.0419(4) -0.0066(4) 0.0089(3) -0.0007(4)
S6 0.0477(4) 0.1087(8) 0.0484(4) -0.0198(5) 0.0091(3) 0.0115(5)
C6 0.0350(13) 0.0425(16) 0.0394(14) 0.0063(12) 0.0086(11) -0.0006(12)
F1 0.0538(11) 0.0989(17) 0.1027(16) -0.0040(13) -0.0149(11) -0.0215(12)
C4 0.0376(16) 0.076(2) 0.0621(19) 0.0132(19) 0.0099(14) -0.0040(17)
C'1 0.0651(19) 0.0363(16) 0.0473(15) 0.0002(13) 0.0194(14) -0.0066(14)
C3 0.0391(15) 0.060(2) 0.0593(18) 0.0017(15) 0.0182(13) -0.0023(14)
C5 0.0363(14) 0.0466(17) 0.0361(13) 0.0004(12) 0.0056(11) -0.0067(12)
C1 0.0359(14) 0.0493(17) 0.0377(13) 0.0006(12) 0.0081(11) -0.0050(12)
F2 0.0393(10) 0.152(2) 0.1024(16) 0.0036(15) 0.0215(11) 0.0157(12)
F3 0.0556(11) 0.136(2) 0.0933(15) 0.0618(15) 0.0005(10) 0.0016(12)
C9 0.0361(14) 0.0498(17) 0.0398(14) 0.0046(12) 0.0069(11) 0.0019(13)
C'5 0.066(2) 0.0526(19) 0.0422(15) -0.0051(13) 0.0182(14) -0.0057(16)
C2 0.0342(14) 0.0511(18) 0.0525(17) 0.0074(14) 0.0117(12) -0.0010(13)
C'2 0.0635(19) 0.0445(18) 0.0536(17) 0.0003(14) 0.0204(15) -0.0063(15)
C'6 0.070(2) 0.0469(19) 0.0481(16) -0.0045(13) 0.0266(15) -0.0038(16)
N2 0.085(2) 0.122(3) 0.061(2) -0.0017(19) 0.0131(17) -0.023(2)
C7 0.0429(17) 0.101(3) 0.062(2) -0.0052(19) 0.0157(15) -0.0088(18)
C'3 0.064(2) 0.054(2) 0.066(2) 0.0100(16) 0.0201(18) -0.0024(17)
N1 0.080(2) 0.083(2) 0.096(2) 0.0094(18) 0.0419(19) 0.0080(18)
C'4 0.065(2) 0.064(2) 0.065(2) 0.0017(17) 0.0206(17) -0.0156(18)
C8 0.0408(16) 0.105(3) 0.063(2) -0.0144(19) 0.0204(14) -0.0053(18)

loop_
_atom_type_symbol
_atom_type_description
_atom_type_scat_dispersion_real
_atom_type_scat_dispersion_imag
_atom_type_scat_source
C C 0.0033 0.0016 'International Tables Vol C Tables 4.2.6.8 and 6.1.1.4'
H H 0.0000 0.0000 'International Tables Vol C Tables 4.2.6.8 and 6.1.1.4'
F F 0.0171 0.0103 'International Tables Vol C Tables 4.2.6.8 and 6.1.1.4'
N N 0.0061 0.0033 'International Tables Vol C Tables 4.2.6.8 and 6.1.1.4'
S S 0.1246 0.1234 'International Tables Vol C Tables 4.2.6.8 and 6.1.1.4'

loop_
_geom_angle_atom_site_label_1
_geom_angle_atom_site_label_2
_geom_angle_atom_site_label_3
_geom_angle
_geom_angle_site_symmetry_1
C9 S1 C5 94.68(12) .
C6 S2 C5 94.48(12) .
C2 S3 C1 93.87(13) .
C6 S4 C7 98.05(13) .
C3 S5 C1 94.32(13) .
C9 S6 C8 103.54(14) .
C9 C6 S4 125.2(2) .
C9 C6 S2 118.0(2) .
S4 C6 S2 116.62(15) .
F3 C4 F2 107.0(3) .
F3 C4 F1 107.3(3) .
F2 C4 F1 105.7(3) .
F3 C4 C2 113.4(3) .
F2 C4 C2 111.7(3) .
F1 C4 C2 111.4(3) .
C'2 C'1 C'5 121.4(3) .
C'2 C'1 C'6 121.1(3) .
C'5 C'1 C'6 117.6(3) .
C2 C3 S5 118.6(2) .
C1 C5 S2 122.9(2) .
C1 C5 S1 122.26(19) .
S2 C5 S1 114.76(14) .
C5 C1 S3 122.0(2) .
C5 C1 S5 122.95(19) .
S3 C1 S5 114.99(15) .
C6 C9 S6 129.1(2) .
C6 C9 S1 117.2(2) .
S6 C9 S1 113.69(15) .
C'6 C'5 C'1 121.9(3) 3_765
C3 C2 C4 124.1(3) .
C3 C2 S3 118.2(2) .
C4 C2 S3 117.6(2) .
C'1 C'2 C'3 122.7(3) .
C'1 C'2 C'4 121.7(3) .
C'3 C'2 C'4 115.5(3) .
C'5 C'6 C'1 120.5(3) 3_765
C8 C7 S4 114.5(2) .
N1 C'3 C'2 179.0(4) .
N2 C'4 C'2 179.6(4) .
C7 C8 S6 118.0(2) .

loop_
_geom_bond_atom_site_label_1
_geom_bond_atom_site_label_2
_geom_bond_distance
_geom_bond_site_symmetry_2
S1 C9 1.755(3) .
S1 C5 1.757(3) .
S2 C6 1.753(3) .
S2 C5 1.755(2) .
S3 C2 1.748(3) .
S3 C1 1.756(3) .
S4 C6 1.753(3) .
S4 C7 1.812(3) .
S5 C3 1.724(3) .
S5 C1 1.763(3) .
S6 C9 1.741(3) .
S6 C8 1.792(3) .
C6 C9 1.332(4) .
F1 C4 1.325(4) .
C4 F3 1.309(3) .
C4 F2 1.324(4) .
C4 C2 1.486(4) .
C'1 C'2 1.374(4) .
C'1 C'5 1.430(4) .
C'1 C'6 1.439(4) .
C3 C2 1.316(4) .
C5 C1 1.336(4) .
C'5 C'6 1.340(4) 3_765
C'2 C'3 1.431(5) .
C'2 C'4 1.431(5) .
C'6 C'5 1.340(4) 3_765
N2 C'4 1.141(4) .
C7 C8 1.463(4) .
C'3 N1 1.137(4) .
